data_7002567
loop_
_publ_author_name
'Jia, Ai-Quan'
'Jin, Guo-Xin'

_publ_section_title
;
 Syntheses, characterization, and ethylene polymerization of titanium
 and zirconium complexes with [N, O] ligands
;
_journal_coden_ASTM DTARAF
_journal_issue 41
_journal_name_full 'Dalton Transactions'
_journal_page_first 8838
_journal_page_last 8845
_journal_paper_doi 10.1039/b907598d
_journal_year 2009
_chemical_formula_sum 'C36 H36 Cl2 N2 O2 S2 Zr'
_chemical_formula_weight 754.91
_space_group_IT_number 15
_symmetry_cell_setting monoclinic
_symmetry_space_group_name_Hall '-C 2yc'
_symmetry_space_group_name_H-M 'C 1 2/c 1'
_atom_sites_solution_hydrogens geom
_atom_sites_solution_primary direct
_atom_sites_solution_secondary difmap
_audit_creation_method SHELXL-97
_cell_angle_alpha 90.00
_cell_angle_beta 92.766(7)
_cell_angle_gamma 90.00
_cell_formula_units_Z 4
_cell_length_a 20.663(10)
_cell_length_b 9.303(4)
_cell_length_c 17.749(8)
_cell_measurement_reflns_used 788
_cell_measurement_temperature 293(2)
_cell_measurement_theta_max 22.910
_cell_measurement_theta_min 2.683
_cell_volume 3408(3)
_computing_cell_refinement 'Bruker SMART'
_computing_data_collection 'Bruker SMART'
_computing_data_reduction 'Bruker SHELXTL'
_computing_molecular_graphics 'Bruker SHELXTL'
_computing_publication_material 'Bruker SHELXTL'
_computing_structure_refinement 'SHELXL-97 (Sheldrick, 1997)'
_computing_structure_solution 'SHELXS-97 (Sheldrick, 1990)'
_diffrn_ambient_temperature 293(2)
_diffrn_measured_fraction_theta_full 0.979
_diffrn_measured_fraction_theta_max 0.979
_diffrn_measurement_device_type 'CCD area detector'
_diffrn_measurement_method 'phi and omega scans'
_diffrn_radiation_monochromator graphite
_diffrn_radiation_source 'fine-focus sealed tube'
_diffrn_radiation_type MoK\a
_diffrn_radiation_wavelength 0.71073
_diffrn_reflns_av_R_equivalents 0.0568
_diffrn_reflns_av_sigmaI/netI 0.1081
_diffrn_reflns_limit_h_max 26
_diffrn_reflns_limit_h_min -20
_diffrn_reflns_limit_k_max 11
_diffrn_reflns_limit_k_min -11
_diffrn_reflns_limit_l_max 22
_diffrn_reflns_limit_l_min -20
_diffrn_reflns_number 7950
_diffrn_reflns_theta_full 27.01
_diffrn_reflns_theta_max 27.01
_diffrn_reflns_theta_min 1.97
_diffrn_standards_decay_% 4.56
_exptl_absorpt_coefficient_mu 0.637
_exptl_absorpt_correction_T_max 0.9390
_exptl_absorpt_correction_T_min 0.9274
_exptl_absorpt_correction_type multi-scan
_exptl_absorpt_process_details sadabs
_exptl_crystal_colour yellow
_exptl_crystal_density_diffrn 1.471
_exptl_crystal_density_method 'not measured'
_exptl_crystal_description block
_exptl_crystal_F_000 1552
_exptl_crystal_size_max 0.12
_exptl_crystal_size_mid 0.10
_exptl_crystal_size_min 0.10
_refine_diff_density_max 0.669
_refine_diff_density_min -0.404
_refine_diff_density_rms 0.070
_refine_ls_extinction_method none
_refine_ls_goodness_of_fit_ref 0.806
_refine_ls_hydrogen_treatment constr
_refine_ls_matrix_type full
_refine_ls_number_parameters 208
_refine_ls_number_reflns 3654
_refine_ls_number_restraints 0
_refine_ls_restrained_S_all 0.806
_refine_ls_R_factor_all 0.0865
_refine_ls_R_factor_gt 0.0435
_refine_ls_shift/su_max 0.001
_refine_ls_shift/su_mean 0.000
_refine_ls_structure_factor_coef Fsqd
_refine_ls_weighting_details 'calc w=1/[\s^2^(Fo^2^)+(0.0266P)^2^+0.0000P] where P=(Fo^2^+2Fc^2^)/3'
_refine_ls_weighting_scheme calc
_refine_ls_wR_factor_gt 0.0712
_refine_ls_wR_factor_ref 0.0780
_reflns_number_gt 2159
_reflns_number_total 3654
_reflns_threshold_expression >2sigma(I)
_cod_data_source_file B907598D.txt
_cod_data_source_block f90324a
_cod_depositor_comments
;
The following automatic conversions were performed:
'_symmetry_cell_setting' value 'Monoclinic' changed to 'monoclinic'
according to '/home/saulius/struct/CIF-dictionaries/cif_core.dic'
dictionary named 'cif_core.dic' version 2.4.1 from 2010-06-29.

Automatic conversion script
Id: cif_fix_enum 1527 2010-12-29 10:47:43Z saulius 
;
_cod_original_sg_symbol_H-M C2/c
_cod_database_code 7002567

loop_
_symmetry_equiv_pos_as_xyz
'x, y, z'
'x, -y, z+1/2'
'x+1/2, y+1/2, z'
'x+1/2, -y+1/2, z+1/2'
'-x, -y, -z'
'-x, y, -z-1/2'
'-x+1/2, -y+1/2, -z'
'-x+1/2, y+1/2, -z-1/2'

loop_
_atom_site_label
_atom_site_type_symbol
_atom_site_fract_x
_atom_site_fract_y
_atom_site_fract_z
_atom_site_U_iso_or_equiv
_atom_site_adp_type
_atom_site_occupancy
_atom_site_symmetry_multiplicity
_atom_site_calc_flag
_atom_site_refinement_flags
_atom_site_disorder_assembly
_atom_site_disorder_group
Zr1 Zr 0.0000 0.72115(5) 0.2500 0.03321(15) Uani 1 2 d S . .
S1 S -0.04004(4) 1.19379(9) 0.34398(5) 0.0416(2) Uani 1 1 d . . .
Cl1 Cl -0.07812(5) 0.56103(10) 0.30255(5) 0.0596(3) Uani 1 1 d . . .
N1 N -0.04805(12) 0.9256(3) 0.30701(14) 0.0348(7) Uani 1 1 d . . .
C1 C 0.07000(15) 0.8428(3) 0.39946(17) 0.0314(8) Uani 1 1 d . . .
C2 C 0.11639(14) 0.7997(3) 0.45639(16) 0.0318(8) Uani 1 1 d . . .
C3 C 0.14027(15) 0.9077(4) 0.50375(17) 0.0370(8) Uani 1 1 d . . .
H3 H 0.1715 0.8831 0.5410 0.044 Uiso 1 1 calc R . .
C4 C 0.12059(16) 1.0511(4) 0.49921(17) 0.0383(9) Uani 1 1 d . . .
C5 C 0.07084(15) 1.0852(4) 0.44834(17) 0.0376(8) Uani 1 1 d . . .
H5 H 0.0545 1.1784 0.4471 0.045 Uiso 1 1 calc R . .
C6 C 0.04417(15) 0.9822(3) 0.39831(16) 0.0318(8) Uani 1 1 d . . .
C7 C -0.01276(15) 1.0164(3) 0.34861(16) 0.0331(8) Uani 1 1 d . . .
C8 C -0.10326(15) 0.9927(3) 0.27509(17) 0.0338(8) Uani 1 1 d . . .
C9 C -0.15454(16) 0.9250(4) 0.23520(18) 0.0426(9) Uani 1 1 d . . .
H9 H -0.1547 0.8258 0.2286 0.051 Uiso 1 1 calc R . .
C10 C -0.20488(17) 1.0074(4) 0.20578(19) 0.0498(10) Uani 1 1 d . . .
H10 H -0.2392 0.9631 0.1791 0.060 Uiso 1 1 calc R . .
C11 C -0.20544(17) 1.1545(4) 0.2151(2) 0.0576(11) Uani 1 1 d . . .
H11 H -0.2394 1.2081 0.1933 0.069 Uiso 1 1 calc R . .
C12 C -0.15673(17) 1.2228(4) 0.25591(19) 0.0544(10) Uani 1 1 d . . .
H12 H -0.1577 1.3219 0.2628 0.065 Uiso 1 1 calc R . .
C13 C -0.10594(15) 1.1412(4) 0.28669(17) 0.0377(8) Uani 1 1 d . . .
C14 C 0.13703(16) 0.6411(4) 0.46390(18) 0.0381(9) Uani 1 1 d . . .
C15 C 0.17447(16) 0.5935(4) 0.39620(18) 0.0517(10) Uani 1 1 d . . .
H15A H 0.2101 0.6578 0.3898 0.078 Uiso 1 1 calc R . .
H15B H 0.1462 0.5949 0.3516 0.078 Uiso 1 1 calc R . .
H15C H 0.1906 0.4978 0.4046 0.078 Uiso 1 1 calc R . .
C16 C 0.18040(16) 0.6161(4) 0.53560(18) 0.0488(10) Uani 1 1 d . . .
H16A H 0.2197 0.6702 0.5324 0.073 Uiso 1 1 calc R . .
H16B H 0.1905 0.5157 0.5402 0.073 Uiso 1 1 calc R . .
H16C H 0.1580 0.6469 0.5789 0.073 Uiso 1 1 calc R . .
C17 C 0.07649(17) 0.5477(4) 0.4718(2) 0.0549(11) Uani 1 1 d . . .
H17A H 0.0892 0.4492 0.4790 0.082 Uiso 1 1 calc R . .
H17B H 0.0489 0.5559 0.4270 0.082 Uiso 1 1 calc R . .
H17C H 0.0535 0.5796 0.5145 0.082 Uiso 1 1 calc R . .
C18 C 0.15304(18) 1.1634(4) 0.54930(19) 0.0561(11) Uani 1 1 d . . .
H18A H 0.1842 1.2151 0.5214 0.084 Uiso 1 1 calc R . .
H18B H 0.1745 1.1175 0.5920 0.084 Uiso 1 1 calc R . .
H18C H 0.1210 1.2291 0.5663 0.084 Uiso 1 1 calc R . .
O1 O 0.05158(10) 0.7512(2) 0.34466(11) 0.0354(5) Uani 1 1 d . . .

loop_
_atom_site_aniso_label
_atom_site_aniso_U_11
_atom_site_aniso_U_22
_atom_site_aniso_U_33
_atom_site_aniso_U_23
_atom_site_aniso_U_13
_atom_site_aniso_U_12
Zr1 0.0390(3) 0.0222(2) 0.0375(3) 0.000 -0.0086(2) 0.000
S1 0.0423(6) 0.0294(5) 0.0521(6) -0.0057(4) -0.0081(5) 0.0042(4)
Cl1 0.0684(7) 0.0485(6) 0.0607(6) 0.0124(5) -0.0083(5) -0.0223(5)
N1 0.0351(17) 0.0276(15) 0.0411(16) -0.0008(13) -0.0041(13) 0.0010(13)
C1 0.0301(19) 0.0309(19) 0.0331(18) -0.0003(15) 0.0007(15) -0.0065(15)
C2 0.0320(19) 0.032(2) 0.0316(17) 0.0033(15) 0.0015(15) -0.0034(16)
C3 0.032(2) 0.045(2) 0.0335(19) 0.0044(16) -0.0066(16) -0.0050(16)
C4 0.041(2) 0.036(2) 0.038(2) -0.0039(16) -0.0007(17) -0.0039(16)
C5 0.043(2) 0.0282(19) 0.042(2) -0.0037(15) -0.0011(17) 0.0007(16)
C6 0.034(2) 0.0294(19) 0.0319(18) -0.0014(15) 0.0000(15) -0.0008(15)
C7 0.039(2) 0.0265(19) 0.0338(19) -0.0011(15) 0.0019(16) 0.0017(15)
C8 0.0301(19) 0.035(2) 0.0360(18) 0.0010(16) 0.0012(16) 0.0030(15)
C9 0.039(2) 0.038(2) 0.051(2) -0.0042(17) -0.0035(18) -0.0009(17)
C10 0.035(2) 0.056(3) 0.058(2) -0.007(2) -0.0084(19) -0.0007(19)
C11 0.043(2) 0.052(3) 0.076(3) -0.003(2) -0.017(2) 0.017(2)
C12 0.052(2) 0.040(2) 0.070(2) -0.005(2) -0.016(2) 0.010(2)
C13 0.035(2) 0.036(2) 0.042(2) -0.0032(16) -0.0026(16) 0.0046(16)
C14 0.039(2) 0.034(2) 0.040(2) 0.0047(16) -0.0092(17) -0.0021(16)
C15 0.054(3) 0.045(2) 0.055(2) -0.0033(19) -0.014(2) 0.0110(19)
C16 0.046(2) 0.044(2) 0.055(2) 0.0111(18) -0.0108(19) -0.0009(18)
C17 0.056(3) 0.038(2) 0.068(3) 0.0159(19) -0.017(2) -0.0111(19)
C18 0.067(3) 0.046(2) 0.054(2) -0.0083(19) -0.019(2) -0.005(2)
O1 0.0433(14) 0.0245(14) 0.0374(12) -0.0016(9) -0.0086(10) 0.0021(10)

loop_
_atom_type_symbol
_atom_type_description
_atom_type_scat_dispersion_real
_atom_type_scat_dispersion_imag
_atom_type_scat_source
C C 0.0033 0.0016 'International Tables Vol C Tables 4.2.6.8 and 6.1.1.4'
H H 0.0000 0.0000 'International Tables Vol C Tables 4.2.6.8 and 6.1.1.4'
N N 0.0061 0.0033 'International Tables Vol C Tables 4.2.6.8 and 6.1.1.4'
O O 0.0106 0.0060 'International Tables Vol C Tables 4.2.6.8 and 6.1.1.4'
S S 0.1246 0.1234 'International Tables Vol C Tables 4.2.6.8 and 6.1.1.4'
Cl Cl 0.1484 0.1585 'International Tables Vol C Tables 4.2.6.8 and 6.1.1.4'
Zr Zr -2.9673 0.5597 'International Tables Vol C Tables 4.2.6.8 and 6.1.1.4'

loop_
_geom_angle_atom_site_label_1
_geom_angle_atom_site_label_2
_geom_angle_atom_site_label_3
_geom_angle
_geom_angle_site_symmetry_1
_geom_angle_site_symmetry_3
_geom_angle_publ_flag
O1 Zr1 O1 163.67(11) . 6_556 ?
O1 Zr1 N1 75.20(8) . . ?
O1 Zr1 N1 91.70(9) 6_556 . ?
O1 Zr1 N1 91.70(9) . 6_556 ?
O1 Zr1 N1 75.20(8) 6_556 6_556 ?
N1 Zr1 N1 74.70(13) . 6_556 ?
O1 Zr1 Cl1 95.88(7) . . ?
O1 Zr1 Cl1 94.17(7) 6_556 . ?
N1 Zr1 Cl1 91.61(7) . . ?
N1 Zr1 Cl1 162.14(7) 6_556 . ?
O1 Zr1 Cl1 94.17(7) . 6_556 ?
O1 Zr1 Cl1 95.88(7) 6_556 6_556 ?
N1 Zr1 Cl1 162.14(7) . 6_556 ?
N1 Zr1 Cl1 91.61(7) 6_556 6_556 ?
Cl1 Zr1 Cl1 103.90(6) . 6_556 ?
C13 S1 C7 90.20(15) . . ?
C7 N1 C8 111.1(3) . . ?
C7 N1 Zr1 121.1(2) . . ?
C8 N1 Zr1 122.11(19) . . ?
O1 C1 C6 119.0(3) . . ?
O1 C1 C2 119.9(3) . . ?
C6 C1 C2 121.1(3) . . ?
C3 C2 C1 115.8(3) . . ?
C3 C2 C14 123.6(3) . . ?
C1 C2 C14 120.6(3) . . ?
C2 C3 C4 124.3(3) . . ?
C5 C4 C3 117.8(3) . . ?
C5 C4 C18 121.7(3) . . ?
C3 C4 C18 120.5(3) . . ?
C4 C5 C6 121.2(3) . . ?
C5 C6 C1 119.0(3) . . ?
C5 C6 C7 120.7(3) . . ?
C1 C6 C7 120.1(3) . . ?
N1 C7 C6 127.0(3) . . ?
N1 C7 S1 114.3(2) . . ?
C6 C7 S1 118.7(2) . . ?
C9 C8 N1 126.1(3) . . ?
C9 C8 C13 119.1(3) . . ?
N1 C8 C13 114.8(3) . . ?
C10 C9 C8 118.9(3) . . ?
C9 C10 C11 121.3(3) . . ?
C12 C11 C10 121.0(3) . . ?
C11 C12 C13 118.6(4) . . ?
C12 C13 C8 121.2(3) . . ?
C12 C13 S1 129.5(3) . . ?
C8 C13 S1 109.3(2) . . ?
C15 C14 C17 110.7(3) . . ?
C15 C14 C16 108.1(3) . . ?
C17 C14 C16 106.5(3) . . ?
C15 C14 C2 111.0(3) . . ?
C17 C14 C2 109.1(3) . . ?
C16 C14 C2 111.4(3) . . ?
C1 O1 Zr1 146.84(19) . . ?

loop_
_geom_bond_atom_site_label_1
_geom_bond_atom_site_label_2
_geom_bond_distance
_geom_bond_site_symmetry_2
_geom_bond_publ_flag
Zr1 O1 1.966(2) . ?
Zr1 O1 1.966(2) 6_556 ?
Zr1 N1 2.392(3) . ?
Zr1 N1 2.392(3) 6_556 ?
Zr1 Cl1 2.4166(12) . ?
Zr1 Cl1 2.4166(12) 6_556 ?
S1 C13 1.730(3) . ?
S1 C7 1.744(3) . ?
N1 C7 1.319(4) . ?
N1 C8 1.396(4) . ?
C1 O1 1.335(3) . ?
C1 C6 1.402(4) . ?
C1 C2 1.417(4) . ?
C2 C3 1.386(4) . ?
C2 C14 1.539(4) . ?
C3 C4 1.395(4) . ?
C4 C5 1.372(4) . ?
C4 C18 1.508(4) . ?
C5 C6 1.401(4) . ?
C6 C7 1.471(4) . ?
C8 C9 1.396(4) . ?
C8 C13 1.398(4) . ?
C9 C10 1.375(4) . ?
C10 C11 1.378(5) . ?
C11 C12 1.368(4) . ?
C12 C13 1.386(4) . ?
C14 C15 1.526(4) . ?
C14 C17 1.535(4) . ?
C14 C16 1.538(4) . ?
